data_7156921
loop_
_publ_author_name
'Man, Lucas'
'Copley, Royston C. B.'
'Handlon, Anthony L.'

_publ_section_title
;
 Thermal and photochemical annulation of vinyl azides to
 2-aminoimidazoles.
;
_journal_issue 27
_journal_name_full 'Organic &amp; biomolecular chemistry'
_journal_page_first 6566
_journal_page_last 6569
_journal_paper_doi 10.1039/c9ob01100e
_journal_volume 17
_journal_year 2019
_chemical_formula_moiety 'C11 H19 N3 O2'
_chemical_formula_sum 'C11 H19 N3 O2'
_chemical_formula_weight 225.29
_chemical_name_systematic
; 
Ethyl 2-amino-5-neopentyl-1H-imidazole-4-carboxylate 
;
_space_group_crystal_system orthorhombic
_space_group_IT_number 56
_space_group_name_Hall '-P 2ab 2ac'
_space_group_name_H-M_alt 'P c c n'
_symmetry_space_group_name_Hall '-P 2ab 2ac'
_symmetry_space_group_name_H-M 'P c c n'
_atom_sites_solution_hydrogens mixed
_atom_sites_solution_primary dual
_atom_sites_solution_secondary difmap
_audit_creation_method SHELXL-2018/3
_audit_update_record
;
2019-04-23 deposited with the CCDC.    2019-06-17 downloaded from the CCDC.
;
_cell_angle_alpha 90
_cell_angle_beta 90
_cell_angle_gamma 90
_cell_formula_units_Z 8
_cell_length_a 11.6022(7)
_cell_length_b 22.9041(13)
_cell_length_c 9.5733(5)
_cell_measurement_reflns_used 9955
_cell_measurement_temperature 150(2)
_cell_measurement_theta_max 66.65
_cell_measurement_theta_min 4.27
_cell_volume 2544.0(2)
_computing_cell_refinement 'APEX3 v2017.3-0 (Bruker AXS Inc., 2017)'
_computing_data_collection 'Bruker Instrument Service v6.2.6'
_computing_data_reduction 'SAINT V8.38A (Bruker AXS Inc., 2017)'
_computing_molecular_graphics 'Bruker XP, PLATON, and CSD Mercury'
_computing_publication_material 'SHELXL, XCIF, and local software'
_computing_structure_refinement 'SHELXL-2018/3 (Sheldrick, 2018)'
_computing_structure_solution 'SHELXT-2018/2 (Sheldrick, 2018)'
_diffrn_ambient_temperature 150(2)
_diffrn_detector_area_resol_mean 7.3910
_diffrn_measured_fraction_theta_full 1.000
_diffrn_measured_fraction_theta_max 1.000
_diffrn_measurement_details
;
Collection strategy, angles in degrees, time in seconds
Scan_type dx 2theta omega phi chi exposure_time width scan_range direction
#=============================================================================
Fast    80.000    0.000    0.000    0.000  54.781   1.000   1.000
Omega   80.000   68.684 -136.442  162.000  54.740   9.800   0.500 230.500 pos
Omega   80.000  112.960  -92.166    0.000  54.740  24.000   0.500 230.500 pos
Omega   80.000  112.960  -92.166  -72.000  54.740  24.000   0.500 230.500 pos
Omega   80.000   68.684 -136.442  108.000  54.740   9.800   0.500 230.500 pos
Omega   80.000  112.960  -92.166   72.000  54.740  24.000   0.500 230.500 pos
Omega   80.000  -27.880 -233.007  -80.000  54.740   6.000   0.500 230.500 pos
Omega   80.000  112.960  -92.166 -168.000  54.740  24.000   0.500 230.500 pos
Omega   80.000   82.960 -122.166    0.000  54.740  12.900   0.500 230.500 pos
Omega   80.000  112.960  -92.166  144.000  54.740  24.000   0.500 230.500 pos
Phi     80.000   97.960 -107.415    0.000  54.781  17.600   0.500 360.000 pos
Omega   80.000   97.960 -107.166  180.000  54.740  17.600   0.500 230.500 pos
Omega   80.000   82.960 -122.166   90.000  54.740  12.900   0.500 230.500 pos
Omega   80.000  112.960  -92.166  168.000  54.740  24.000   0.500 230.500 pos
Omega   80.000  112.960  -92.166  120.000  54.740  24.000   0.500 230.500 pos
Omega   80.000  -38.684 -243.810  270.000  54.740   6.500   0.500 230.500 pos
Omega   80.000  112.960  -92.166   48.000  54.740  24.000   0.500 230.500 pos
Omega   80.000   68.684 -136.442  135.000  54.740   9.800   0.500 230.500 pos
Omega   80.000   68.684 -136.442   54.000  54.740   9.800   0.500 230.500 pos
Omega   80.000   97.960 -107.166   90.000  54.740  17.600   0.500 230.500 pos
Omega   80.000  112.960  -92.166 -144.000  54.740  24.000   0.500 230.500 pos
;
_diffrn_measurement_device_type 'Bruker D8 Venture'
_diffrn_measurement_method '\f and \w scans'
_diffrn_orient_matrix_type 'Bruker AXS Inc. convention APEX3'
_diffrn_orient_matrix_UB_11 -8.0403566e-002
_diffrn_orient_matrix_UB_12 -1.5682977e-002
_diffrn_orient_matrix_UB_13 2.8434682e-003
_diffrn_orient_matrix_UB_21 -2.9430024e-002
_diffrn_orient_matrix_UB_22 3.9546628e-002
_diffrn_orient_matrix_UB_23 2.6212515e-002
_diffrn_orient_matrix_UB_31 -9.8942267e-003
_diffrn_orient_matrix_UB_32 9.8147076e-003
_diffrn_orient_matrix_UB_33 -1.0107511e-001
_diffrn_radiation_collimation 'focussed source'
_diffrn_radiation_monochromator mirror
_diffrn_radiation_type CuK\a
_diffrn_radiation_wavelength 1.54178
_diffrn_reflns_av_R_equivalents 0.0474
_diffrn_reflns_av_unetI/netI 0.0217
_diffrn_reflns_Laue_measured_fraction_full 1.000
_diffrn_reflns_Laue_measured_fraction_max 1.000
_diffrn_reflns_limit_h_max 13
_diffrn_reflns_limit_h_min -13
_diffrn_reflns_limit_k_max 27
_diffrn_reflns_limit_k_min -27
_diffrn_reflns_limit_l_max 11
_diffrn_reflns_limit_l_min -11
_diffrn_reflns_number 50345
_diffrn_reflns_point_group_measured_fraction_full 1.000
_diffrn_reflns_point_group_measured_fraction_max 1.000
_diffrn_reflns_theta_full 66.660
_diffrn_reflns_theta_max 66.660
_diffrn_reflns_theta_min 3.860
_diffrn_source_type 'Incoatec microfocus 3.0 (Cu) X-ray Source'
_exptl_absorpt_coefficient_mu 0.669
_exptl_absorpt_correction_T_max 0.9779
_exptl_absorpt_correction_T_min 0.7992
_exptl_absorpt_correction_type numerical
_exptl_absorpt_process_details
; 
SADABS 2016/2: Krause, L., Herbst-Irmer, R., Sheldrick G.M. & Stalke D.,
J. Appl. Cryst. 48 (2015) 3-10
;
_exptl_crystal_colour Colourless
_exptl_crystal_density_diffrn 1.176
_exptl_crystal_description Needle
_exptl_crystal_F_000 976
_exptl_crystal_recrystallization_method 'Re-crystallisation from solvent: Ethanol and water'
_exptl_crystal_size_max 0.886
_exptl_crystal_size_mid 0.122
_exptl_crystal_size_min 0.050
_exptl_transmission_factor_max 1.0000
_exptl_transmission_factor_min 0.6412
_refine_diff_density_max 0.570
_refine_diff_density_min -0.320
_refine_diff_density_rms 0.068
_refine_ls_extinction_method none
_refine_ls_goodness_of_fit_ref 1.151
_refine_ls_hydrogen_treatment mixed
_refine_ls_matrix_type full
_refine_ls_number_parameters 161
_refine_ls_number_reflns 2252
_refine_ls_number_restraints 0
_refine_ls_restrained_S_all 1.151
_refine_ls_R_factor_all 0.0697
_refine_ls_R_factor_gt 0.0690
_refine_ls_shift/su_max 0.000
_refine_ls_shift/su_mean 0.000
_refine_ls_structure_factor_coef Fsqd
_refine_ls_weighting_details 'w=1/[\s^2^(Fo^2^)+(0.0728P)^2^+4.3310P] where P=(Fo^2^+2Fc^2^)/3'
_refine_ls_weighting_scheme calc
_refine_ls_wR_factor_gt 0.1892
_refine_ls_wR_factor_ref 0.1896
_reflns_Friedel_coverage 0.000
_reflns_number_gt 2195
_reflns_number_total 2252
_reflns_threshold_expression 'I > 2\s(I)'
_cod_data_source_file c9ob01100e2.cif
_cod_data_source_block 4h
_cod_depositor_comments 'Adding full bibliography for 7156920--7156921.cif.'
_cod_database_code 7156921
_shelx_shelxl_version_number 2018/3
_shelx_space_group_comment
; 
The symmetry employed for this shelxl refinement is uniquely defined 
by the following loop, which should always be used as a source of 
symmetry information in preference to the above space-group names. 
They are only intended as comments. 
;
_shelx_estimated_absorpt_t_min 0.589
_shelx_estimated_absorpt_t_max 0.967
_computing_data_merging SHELXL

loop_
_space_group_symop_operation_xyz
'x, y, z'
'-x+1/2, -y+1/2, z'
'-x, y+1/2, -z+1/2'
'x+1/2, -y, -z+1/2'
'-x, -y, -z'
'x-1/2, y-1/2, -z'
'x, -y-1/2, z-1/2'
'-x-1/2, y, z-1/2'

loop_
_atom_site_label
_atom_site_type_symbol
_atom_site_fract_x
_atom_site_fract_y
_atom_site_fract_z
_atom_site_U_iso_or_equiv
_atom_site_adp_type
_atom_site_occupancy
_atom_site_site_symmetry_order
_atom_site_calc_flag
_atom_site_refinement_flags_posn
_atom_site_refinement_flags_adp
N1 N 0.28434(17) 0.53346(10) 0.3758(2) 0.0264(5) Uani 1 1 d . .
H1 H 0.256(3) 0.5290(15) 0.280(4) 0.050(10) Uiso 1 1 d . .
C2 C 0.2397(2) 0.50868(11) 0.4918(3) 0.0271(6) Uani 1 1 d . .
N3 N 0.30324(18) 0.51770(10) 0.6032(2) 0.0263(5) Uani 1 1 d . .
C4 C 0.3967(2) 0.55088(11) 0.5536(3) 0.0247(6) Uani 1 1 d . .
C5 C 0.3859(2) 0.56115(11) 0.4127(3) 0.0246(6) Uani 1 1 d . .
N6 N 0.1405(2) 0.47608(12) 0.4847(3) 0.0344(6) Uani 1 1 d . .
H6A H 0.108(3) 0.4683(15) 0.574(4) 0.043(9) Uiso 1 1 d . .
H6B H 0.096(3) 0.4877(16) 0.420(4) 0.053(11) Uiso 1 1 d . .
C7 C 0.4882(2) 0.56586(11) 0.6509(3) 0.0258(6) Uani 1 1 d . .
O8 O 0.49051(16) 0.55137(9) 0.77358(18) 0.0310(5) Uani 1 1 d . .
O9 O 0.57122(16) 0.59894(9) 0.59171(19) 0.0356(5) Uani 1 1 d . .
C10 C 0.6672(3) 0.61667(14) 0.6796(3) 0.0418(7) Uani 1 1 d . .
H10A H 0.735388 0.624362 0.620235 0.050 Uiso 1 1 calc R U
H10B H 0.686771 0.584467 0.744315 0.050 Uiso 1 1 calc R U
C11 C 0.6397(4) 0.66953(19) 0.7610(5) 0.0662(11) Uani 1 1 d . .
H11A H 0.622110 0.701763 0.697162 0.099 Uiso 1 1 calc R U
H11B H 0.705944 0.680052 0.819325 0.099 Uiso 1 1 calc R U
H11C H 0.572749 0.661904 0.820741 0.099 Uiso 1 1 calc R U
C12 C 0.4551(2) 0.59228(12) 0.3042(3) 0.0286(6) Uani 1 1 d . .
H12A H 0.452074 0.569109 0.216995 0.034 Uiso 1 1 calc R U
H12B H 0.536425 0.593129 0.335360 0.034 Uiso 1 1 calc R U
C13 C 0.4179(3) 0.65548(12) 0.2698(3) 0.0333(7) Uani 1 1 d . .
C14 C 0.2915(3) 0.65733(15) 0.2253(5) 0.0627(11) Uani 1 1 d . .
H14A H 0.278793 0.629374 0.149403 0.094 Uiso 1 1 calc R U
H14B H 0.272178 0.696734 0.193090 0.094 Uiso 1 1 calc R U
H14C H 0.242541 0.647065 0.305040 0.094 Uiso 1 1 calc R U
C15 C 0.4929(4) 0.67557(17) 0.1472(4) 0.0641(11) Uani 1 1 d . .
H15A H 0.574254 0.674451 0.174745 0.096 Uiso 1 1 calc R U
H15B H 0.471842 0.715554 0.121181 0.096 Uiso 1 1 calc R U
H15C H 0.480728 0.649572 0.067255 0.096 Uiso 1 1 calc R U
C16 C 0.4361(3) 0.69586(14) 0.3931(3) 0.0494(9) Uani 1 1 d . .
H16A H 0.390085 0.682209 0.472484 0.074 Uiso 1 1 calc R U
H16B H 0.412230 0.735510 0.367782 0.074 Uiso 1 1 calc R U
H16C H 0.517871 0.695984 0.418871 0.074 Uiso 1 1 calc R U

loop_
_atom_site_aniso_label
_atom_site_aniso_U_11
_atom_site_aniso_U_22
_atom_site_aniso_U_33
_atom_site_aniso_U_23
_atom_site_aniso_U_13
_atom_site_aniso_U_12
N1 0.0230(11) 0.0416(12) 0.0146(10) 0.0010(9) -0.0009(8) 0.0005(9)
C2 0.0245(13) 0.0376(14) 0.0191(12) 0.0007(10) 0.0028(10) 0.0021(11)
N3 0.0240(11) 0.0393(12) 0.0157(10) 0.0014(8) 0.0016(8) 0.0027(9)
C4 0.0222(12) 0.0351(13) 0.0167(12) 0.0001(10) 0.0004(10) 0.0022(10)
C5 0.0229(12) 0.0325(13) 0.0186(12) -0.0007(10) -0.0001(10) 0.0033(10)
N6 0.0260(12) 0.0558(15) 0.0213(12) 0.0031(11) 0.0000(10) -0.0075(10)
C7 0.0227(12) 0.0372(14) 0.0176(12) -0.0013(10) -0.0011(10) 0.0026(10)
O8 0.0286(10) 0.0483(11) 0.0160(9) 0.0036(8) -0.0055(7) 0.0001(8)
O9 0.0298(10) 0.0503(12) 0.0268(10) 0.0049(8) -0.0054(8) -0.0078(8)
C10 0.0313(15) 0.0525(18) 0.0417(17) 0.0022(14) -0.0101(13) -0.0096(13)
C11 0.066(3) 0.064(2) 0.069(3) -0.018(2) -0.008(2) -0.003(2)
C12 0.0276(13) 0.0379(14) 0.0204(12) 0.0033(11) 0.0027(10) 0.0007(11)
C13 0.0393(16) 0.0348(14) 0.0258(14) 0.0046(11) -0.0030(12) -0.0019(12)
C14 0.057(2) 0.0378(17) 0.094(3) 0.0101(18) -0.035(2) 0.0034(15)
C15 0.096(3) 0.054(2) 0.042(2) 0.0183(16) 0.017(2) -0.002(2)
C16 0.070(2) 0.0392(16) 0.0386(18) -0.0019(14) -0.0056(16) -0.0034(15)

loop_
_atom_type_symbol
_atom_type_description
_atom_type_scat_dispersion_real
_atom_type_scat_dispersion_imag
_atom_type_scat_source
C C 0.0181 0.0091 'International Tables Vol C Tables 4.2.6.8 and 6.1.1.4'
H H 0.0000 0.0000 'International Tables Vol C Tables 4.2.6.8 and 6.1.1.4'
N N 0.0311 0.0180 'International Tables Vol C Tables 4.2.6.8 and 6.1.1.4'
O O 0.0492 0.0322 'International Tables Vol C Tables 4.2.6.8 and 6.1.1.4'

loop_
_exptl_crystal_face_index_h
_exptl_crystal_face_index_k
_exptl_crystal_face_index_l
_exptl_crystal_face_perp_dist
-1 1 0 0.0550
0 -1 0 0.0090
0 1 0 0.0250
0 -1 1 0.4000
-1 0 -1 0.2030
2 1 0 0.0470
1 1 -1 0.1700
-1 -2 0 0.0370
1 -2 0 0.0340
-1 1 2 0.3980
1 -2 1 0.2870

loop_
_geom_angle_atom_site_label_1
_geom_angle_atom_site_label_2
_geom_angle_atom_site_label_3
_geom_angle
_geom_angle_publ_flag
C2 N1 C5 108.0(2) yes
C2 N1 H1 127(2) ?
C5 N1 H1 125(2) ?
N3 C2 N1 112.7(2) yes
N3 C2 N6 126.6(2) yes
N1 C2 N6 120.6(2) yes
C2 N3 C4 104.1(2) yes
C5 C4 N3 110.7(2) yes
C5 C4 C7 130.9(2) yes
N3 C4 C7 118.3(2) yes
C4 C5 N1 104.4(2) yes
C4 C5 C12 135.7(2) yes
N1 C5 C12 119.9(2) yes
C2 N6 H6A 113(2) ?
C2 N6 H6B 112(3) ?
H6A N6 H6B 118(3) ?
O8 C7 O9 122.7(2) yes
O8 C7 C4 124.6(2) yes
O9 C7 C4 112.6(2) yes
C7 O9 C10 117.4(2) yes
O9 C10 C11 111.7(3) yes
O9 C10 H10A 109.3 ?
C11 C10 H10A 109.3 ?
O9 C10 H10B 109.3 ?
C11 C10 H10B 109.3 ?
H10A C10 H10B 107.9 ?
C10 C11 H11A 109.5 ?
C10 C11 H11B 109.5 ?
H11A C11 H11B 109.5 ?
C10 C11 H11C 109.5 ?
H11A C11 H11C 109.5 ?
H11B C11 H11C 109.5 ?
C5 C12 C13 116.4(2) yes
C5 C12 H12A 108.2 ?
C13 C12 H12A 108.2 ?
C5 C12 H12B 108.2 ?
C13 C12 H12B 108.2 ?
H12A C12 H12B 107.3 ?
C16 C13 C14 109.5(3) yes
C16 C13 C15 109.5(3) yes
C14 C13 C15 108.9(3) yes
C16 C13 C12 111.5(2) yes
C14 C13 C12 110.7(2) yes
C15 C13 C12 106.6(3) yes
C13 C14 H14A 109.5 ?
C13 C14 H14B 109.5 ?
H14A C14 H14B 109.5 ?
C13 C14 H14C 109.5 ?
H14A C14 H14C 109.5 ?
H14B C14 H14C 109.5 ?
C13 C15 H15A 109.5 ?
C13 C15 H15B 109.5 ?
H15A C15 H15B 109.5 ?
C13 C15 H15C 109.5 ?
H15A C15 H15C 109.5 ?
H15B C15 H15C 109.5 ?
C13 C16 H16A 109.5 ?
C13 C16 H16B 109.5 ?
H16A C16 H16B 109.5 ?
C13 C16 H16C 109.5 ?
H16A C16 H16C 109.5 ?
H16B C16 H16C 109.5 ?

loop_
_geom_bond_atom_site_label_1
_geom_bond_atom_site_label_2
_geom_bond_distance
_geom_bond_publ_flag
N1 C2 1.351(3) yes
N1 C5 1.384(3) yes
N1 H1 0.98(4) ?
C2 N3 1.313(3) yes
C2 N6 1.373(4) yes
N3 C4 1.406(3) yes
C4 C5 1.374(3) yes
C4 C7 1.454(3) yes
C5 C12 1.494(3) yes
N6 H6A 0.95(4) ?
N6 H6B 0.85(4) ?
C7 O8 1.221(3) yes
C7 O9 1.350(3) yes
O9 C10 1.453(3) yes
C10 C11 1.475(5) yes
C10 H10A 0.9900 ?
C10 H10B 0.9900 ?
C11 H11A 0.9800 ?
C11 H11B 0.9800 ?
C11 H11C 0.9800 ?
C12 C13 1.546(4) yes
C12 H12A 0.9900 ?
C12 H12B 0.9900 ?
C13 C16 1.515(4) yes
C13 C14 1.527(5) yes
C13 C15 1.532(4) yes
C14 H14A 0.9800 ?
C14 H14B 0.9800 ?
C14 H14C 0.9800 ?
C15 H15A 0.9800 ?
C15 H15B 0.9800 ?
C15 H15C 0.9800 ?
C16 H16A 0.9800 ?
C16 H16B 0.9800 ?
C16 H16C 0.9800 ?

loop_
_geom_hbond_atom_site_label_D
_geom_hbond_atom_site_label_H
_geom_hbond_atom_site_label_A
_geom_hbond_distance_DH
_geom_hbond_distance_HA
_geom_hbond_distance_DA
_geom_hbond_angle_DHA
_geom_hbond_site_symmetry_A
_geom_hbond_publ_flag
N1 H1 N3 0.98(4) 1.84(4) 2.824(3) 177(3) 8_655 yes
N6 H6A O8 0.95(4) 2.05(4) 2.963(3) 161(3) 4_466 yes
N6 H6B O8 0.85(4) 2.26(4) 3.061(3) 158(3) 8_655 yes

loop_
_geom_torsion_atom_site_label_1
_geom_torsion_atom_site_label_2
_geom_torsion_atom_site_label_3
_geom_torsion_atom_site_label_4
_geom_torsion
_geom_torsion_publ_flag
C5 N1 C2 N3 0.1(3) yes
C5 N1 C2 N6 -177.4(2) yes
N1 C2 N3 C4 -0.3(3) yes
N6 C2 N3 C4 177.0(3) yes
C2 N3 C4 C5 0.3(3) yes
C2 N3 C4 C7 -176.6(2) yes
N3 C4 C5 N1 -0.3(3) yes
C7 C4 C5 N1 176.2(3) yes
N3 C4 C5 C12 -179.6(3) yes
C7 C4 C5 C12 -3.2(5) yes
C2 N1 C5 C4 0.1(3) yes
C2 N1 C5 C12 179.6(2) yes
C5 C4 C7 O8 -175.8(3) yes
N3 C4 C7 O8 0.5(4) yes
C5 C4 C7 O9 5.3(4) yes
N3 C4 C7 O9 -178.4(2) yes
O8 C7 O9 C10 0.9(4) yes
C4 C7 O9 C10 179.9(2) yes
C7 O9 C10 C11 -84.0(3) yes
C4 C5 C12 C13 -97.0(4) yes
N1 C5 C12 C13 83.7(3) yes
C5 C12 C13 C16 66.0(3) yes
C5 C12 C13 C14 -56.2(3) yes
C5 C12 C13 C15 -174.5(3) yes
